data_4108800
loop_
_publ_author_name
'Marie Sircoglou'
'S\'ebastien Bontemps'
'Ghenwa Bouhadir'
'Nathalie Saffon'
'Karinne Miqueu'
'Weixing Gu'
'Maxime Mercy'
'Chun-Hsing Chen'
'Bruce M. Foxman'
'Laurent Maron'
'Oleg V. Ozerov'
'Didier Bourissou'

_publ_section_title
;
 Group 10 and 11 Metal Boratranes (Ni, Pd, Pt, CuCl, AgCl, AuCl, and Au+)
 Derived from a Triphosphine-Borane
;
_journal_name_full 'Journal of the American Chemical Society'
_journal_page_first 16729
_journal_page_last 16738
_journal_paper_doi 10.1021/ja8070072
_journal_volume 130
_journal_year 2008
_chemical_formula_moiety 'C36 H54 B1 P3 Pd1'
_chemical_formula_sum 'C36 H54 B P3 Pd'
_chemical_formula_weight 696.96
_space_group_IT_number 2
_symmetry_cell_setting triclinic
_symmetry_space_group_name_Hall '-P 1'
_symmetry_space_group_name_H-M 'P -1'
_atom_sites_solution_hydrogens geom
_atom_sites_solution_primary direct
_audit_creation_date 07-10-11
_audit_creation_method CRYSTALS_ver_12.85
_cell_angle_alpha 76.909(2)
_cell_angle_beta 78.583(2)
_cell_angle_gamma 60.716(2)
_cell_formula_units_Z 2
_cell_length_a 11.0591(5)
_cell_length_b 11.2426(6)
_cell_length_c 16.7043(8)
_cell_measurement_reflns_used 9919
_cell_measurement_temperature 120
_cell_measurement_theta_max 30
_cell_measurement_theta_min 2
_cell_volume 1755.09(15)
_computing_cell_refinement 'Apex2, (Bruker AXS, 2006)'
_computing_data_collection 'Apex2, (Bruker AXS, 2006)'
_computing_data_reduction 'Apex2, (Bruker AXS, 2006)'
_computing_molecular_graphics 'CAMERON (Watkin et al., 1996)'
_computing_publication_material 'CRYSTALS (Betteridge et al., 2003)'
_computing_structure_refinement 'CRYSTALS (Betteridge et al., 2003)'
_computing_structure_solution 'SIR92 (Altomare et al., 1994)'
_diffrn_ambient_temperature 120
_diffrn_measured_fraction_theta_full 0.999
_diffrn_measured_fraction_theta_max 0.991
_diffrn_measurement_device 'Bruker Kappa Apex2'
_diffrn_measurement_device_type Area
_diffrn_measurement_method '\f & \w scans'
_diffrn_radiation_monochromator graphite
_diffrn_radiation_type 'Mo K\a'
_diffrn_radiation_wavelength 0.71073
_diffrn_reflns_av_R_equivalents 0.076
_diffrn_reflns_limit_h_max 15
_diffrn_reflns_limit_h_min -15
_diffrn_reflns_limit_k_max 15
_diffrn_reflns_limit_k_min -15
_diffrn_reflns_limit_l_max 23
_diffrn_reflns_limit_l_min -23
_diffrn_reflns_number 51474
_diffrn_reflns_theta_full 29.636
_diffrn_reflns_theta_max 30.241
_diffrn_reflns_theta_min 2.101
_diffrn_standards_number 0
_exptl_absorpt_coefficient_mu 0.689
_exptl_absorpt_correction_T_max 0.88
_exptl_absorpt_correction_T_min 0.76
_exptl_absorpt_correction_type multi-scan
_exptl_absorpt_process_details 'Apex2, (Bruker AXS, 2006)'
_exptl_crystal_colour red
_exptl_crystal_density_diffrn 1.319
_exptl_crystal_description prism
_exptl_crystal_F_000 732
_exptl_crystal_size_max 0.54
_exptl_crystal_size_mid 0.40
_exptl_crystal_size_min 0.19
_refine_diff_density_max 0.71
_refine_diff_density_min -0.49
_refine_ls_extinction_coef 55(14)
_refine_ls_extinction_method 'Larson (1970), Equation 22'
_refine_ls_goodness_of_fit_ref 0.9776
_refine_ls_hydrogen_treatment constr
_refine_ls_matrix_type full
_refine_ls_number_parameters 371
_refine_ls_number_reflns 10368
_refine_ls_number_restraints 0
_refine_ls_R_factor_all 0.0365
_refine_ls_R_factor_gt 0.0327
_refine_ls_shift/su_max 0.003649
_refine_ls_structure_factor_coef Fsqd
_refine_ls_weighting_details
;
 Method= Modified Sheldrick 
 w=1/[\s^2^(F^2^) + ( 0.05P)^2^ + 0.87P] 
 ,where P=(max(Fo^2^,0) + 2Fc^2^)/3 
;
_refine_ls_weighting_scheme calc
_refine_ls_wR_factor_all 0.0914
_refine_ls_wR_factor_gt 0.0882
_refine_ls_wR_factor_ref 0.0914
_reflns_limit_h_max 15
_reflns_limit_h_min -15
_reflns_limit_k_max 15
_reflns_limit_k_min -15
_reflns_limit_l_max 23
_reflns_limit_l_min 0
_reflns_number_gt 9169
_reflns_number_total 10368
_reflns_threshold_expression I>2.0\s(I)
_oxford_diffrn_Wilson_B_factor 0.83
_oxford_diffrn_Wilson_scale 37.83
_oxford_refine_ls_r_factor_ref 0.0365
_oxford_refine_ls_scale 0.16936(7)
_oxford_reflns_number_all 10368
_oxford_reflns_threshold_expression_ref I>-10.0\s(I)
_oxford_structure_analysis_title 'OZ125_0m in P-1'
_cod_data_source_file ja8070072_si_003.cif
_cod_data_source_block oz125
_cod_original_cell_volume 1755.10(15)
_cod_original_sg_symbol_Hall '-P  1'
_cod_original_sg_symbol_H-M 'P -1 '
_cod_original_formula_sum 'C36 H54 B1 P3 Pd1'
_cod_database_code 4108800

loop_
_symmetry_equiv_pos_as_xyz
x,y,z
-x,-y,-z

loop_
_atom_site_label
_atom_site_type_symbol
_atom_site_fract_x
_atom_site_fract_y
_atom_site_fract_z
_atom_site_U_iso_or_equiv
_atom_site_occupancy
_atom_site_adp_type
_atom_site_refinement_flags_posn
C1 C 0.86459(18) 0.29751(18) 0.77365(10) 0.0144 1.0000 Uani .
C2 C 0.9578(2) 0.3356(2) 0.79164(12) 0.0204 1.0000 Uani .
C3 C 0.9793(2) 0.3234(2) 0.87308(13) 0.0258 1.0000 Uani .
C4 C 0.9062(2) 0.2726(2) 0.93631(12) 0.0248 1.0000 Uani .
C5 C 0.8117(2) 0.2374(2) 0.91859(11) 0.0183 1.0000 Uani .
C6 C 0.78733(18) 0.24851(17) 0.83728(10) 0.0141 1.0000 Uani .
C7 C 0.41500(18) 0.38610(17) 0.86594(10) 0.0128 1.0000 Uani .
C8 C 0.29260(19) 0.42599(18) 0.92003(11) 0.0173 1.0000 Uani .
C9 C 0.2834(2) 0.3404(2) 0.99216(11) 0.0199 1.0000 Uani .
C10 C 0.3979(2) 0.21325(19) 1.01127(11) 0.0181 1.0000 Uani .
C11 C 0.51998(19) 0.17281(18) 0.95763(10) 0.0154 1.0000 Uani .
C12 C 0.53258(18) 0.25673(17) 0.88338(10) 0.0126 1.0000 Uani .
C13 C 0.71327(17) -0.00925(17) 0.75556(10) 0.0127 1.0000 Uani .
C14 C 0.77855(19) -0.15064(18) 0.75043(11) 0.0162 1.0000 Uani .
C15 C 0.87624(19) -0.24532(18) 0.80355(11) 0.0178 1.0000 Uani .
C16 C 0.90916(19) -0.19879(18) 0.86234(11) 0.0175 1.0000 Uani .
C17 C 0.84546(18) -0.05914(18) 0.86750(10) 0.0156 1.0000 Uani .
C18 C 0.74641(17) 0.03997(17) 0.81434(10) 0.0119 1.0000 Uani .
C19 C 0.99667(18) 0.17075(18) 0.62588(11) 0.0157 1.0000 Uani .
C20 C 1.0365(2) 0.03471(19) 0.68560(12) 0.0216 1.0000 Uani .
C21 C 1.1210(2) 0.2008(2) 0.60316(14) 0.0241 1.0000 Uani .
C22 C 0.83679(19) 0.46632(18) 0.60704(11) 0.0164 1.0000 Uani .
C23 C 0.7249(2) 0.5988(2) 0.63952(13) 0.0245 1.0000 Uani .
C24 C 0.8172(2) 0.4714(2) 0.51750(12) 0.0250 1.0000 Uani .
C25 C 0.43563(19) 0.63775(18) 0.79976(11) 0.0161 1.0000 Uani .
C26 C 0.5540(2) 0.5863(2) 0.85332(13) 0.0236 1.0000 Uani .
C27 C 0.2996(2) 0.7380(2) 0.84378(13) 0.0228 1.0000 Uani .
C28 C 0.26195(18) 0.57663(17) 0.72482(11) 0.0154 1.0000 Uani .
C29 C 0.2749(2) 0.6657(2) 0.64266(12) 0.0228 1.0000 Uani .
C30 C 0.2176(2) 0.4745(2) 0.71117(12) 0.0205 1.0000 Uani .
C31 C 0.64975(19) 0.06230(19) 0.58316(10) 0.0160 1.0000 Uani .
C32 C 0.5399(2) 0.1598(2) 0.52352(12) 0.0236 1.0000 Uani .
C33 C 0.7905(2) 0.0579(2) 0.54974(11) 0.0221 1.0000 Uani .
C34 C 0.43059(18) 0.09567(17) 0.71671(11) 0.0144 1.0000 Uani .
C35 C 0.4469(2) -0.04007(19) 0.70020(13) 0.0205 1.0000 Uani .
C36 C 0.3780(2) 0.1100(2) 0.80744(11) 0.0195 1.0000 Uani .
Pd1 Pd 0.611161(12) 0.315467(12) 0.696038(7) 0.0098 1.0000 Uani .
P1 P 0.83029(4) 0.30976(4) 0.66904(3) 0.0119 1.0000 Uani .
P3 P 0.58906(5) 0.12252(4) 0.68557(3) 0.0113 1.0000 Uani .
P2 P 0.43227(4) 0.48964(4) 0.76817(3) 0.0117 1.0000 Uani .
B1 B 0.6766(2) 0.20258(19) 0.82234(11) 0.0121 1.0000 Uani .
H21 H 1.0089 0.3677 0.7478 0.0281 1.0000 Uiso R
H31 H 1.0421 0.3499 0.8855 0.0343 1.0000 Uiso R
H41 H 0.9199 0.2629 0.9923 0.0317 1.0000 Uiso R
H51 H 0.7621 0.2041 0.9628 0.0223 1.0000 Uiso R
H81 H 0.2146 0.5128 0.9063 0.0200 1.0000 Uiso R
H91 H 0.2000 0.3692 1.0287 0.0233 1.0000 Uiso R
H101 H 0.3925 0.1533 1.0605 0.0201 1.0000 Uiso R
H111 H 0.5975 0.0859 0.9720 0.0178 1.0000 Uiso R
H141 H 0.7554 -0.1817 0.7102 0.0169 1.0000 Uiso R
H151 H 0.9198 -0.3410 0.8000 0.0198 1.0000 Uiso R
H161 H 0.9753 -0.2632 0.8995 0.0191 1.0000 Uiso R
H171 H 0.8701 -0.0295 0.9078 0.0178 1.0000 Uiso R
H191 H 0.9776 0.1570 0.5766 0.0196 1.0000 Uiso R
H201 H 0.9591 0.0161 0.6994 0.0238 1.0000 Uiso R
H202 H 1.0624 0.0426 0.7343 0.0238 1.0000 Uiso R
H203 H 1.1127 -0.0385 0.6604 0.0238 1.0000 Uiso R
H211 H 1.0953 0.2848 0.5658 0.0311 1.0000 Uiso R
H212 H 1.1472 0.2090 0.6517 0.0311 1.0000 Uiso R
H213 H 1.1974 0.1280 0.5778 0.0311 1.0000 Uiso R
H221 H 0.9262 0.4582 0.6078 0.0202 1.0000 Uiso R
H231 H 0.7391 0.5943 0.6946 0.0294 1.0000 Uiso R
H232 H 0.7313 0.6763 0.6059 0.0294 1.0000 Uiso R
H233 H 0.6352 0.6076 0.6387 0.0294 1.0000 Uiso R
H241 H 0.8869 0.3890 0.4975 0.0315 1.0000 Uiso R
H242 H 0.8239 0.5485 0.4835 0.0315 1.0000 Uiso R
H243 H 0.7278 0.4798 0.5164 0.0315 1.0000 Uiso R
H251 H 0.4562 0.6893 0.7506 0.0192 1.0000 Uiso R
H261 H 0.6390 0.5238 0.8268 0.0292 1.0000 Uiso R
H262 H 0.5628 0.6626 0.8613 0.0292 1.0000 Uiso R
H263 H 0.5335 0.5408 0.9053 0.0292 1.0000 Uiso R
H271 H 0.2263 0.7699 0.8104 0.0249 1.0000 Uiso R
H272 H 0.3086 0.8143 0.8518 0.0249 1.0000 Uiso R
H273 H 0.2792 0.6924 0.8958 0.0249 1.0000 Uiso R
H281 H 0.1929 0.6349 0.7618 0.0157 1.0000 Uiso R
H291 H 0.3023 0.7291 0.6518 0.0265 1.0000 Uiso R
H292 H 0.1878 0.7149 0.6202 0.0265 1.0000 Uiso R
H293 H 0.3432 0.6079 0.6051 0.0265 1.0000 Uiso R
H301 H 0.2093 0.4199 0.7624 0.0239 1.0000 Uiso R
H302 H 0.1304 0.5234 0.6888 0.0239 1.0000 Uiso R
H303 H 0.2858 0.4163 0.6738 0.0239 1.0000 Uiso R
H311 H 0.6589 -0.0277 0.5890 0.0192 1.0000 Uiso R
H321 H 0.4530 0.1613 0.5447 0.0290 1.0000 Uiso R
H322 H 0.5304 0.2499 0.5178 0.0290 1.0000 Uiso R
H323 H 0.5687 0.1296 0.4711 0.0290 1.0000 Uiso R
H331 H 0.8577 -0.0037 0.5870 0.0280 1.0000 Uiso R
H332 H 0.7815 0.1478 0.5441 0.0280 1.0000 Uiso R
H333 H 0.8197 0.0275 0.4974 0.0280 1.0000 Uiso R
H341 H 0.3595 0.1681 0.6852 0.0183 1.0000 Uiso R
H351 H 0.4798 -0.0488 0.6437 0.0275 1.0000 Uiso R
H352 H 0.5119 -0.1153 0.7342 0.0275 1.0000 Uiso R
H353 H 0.3594 -0.0403 0.7120 0.0275 1.0000 Uiso R
H361 H 0.3678 0.1941 0.8181 0.0254 1.0000 Uiso R
H362 H 0.4430 0.0348 0.8414 0.0254 1.0000 Uiso R
H363 H 0.2905 0.1098 0.8193 0.0254 1.0000 Uiso R

loop_
_atom_site_aniso_label
_atom_site_aniso_U_11
_atom_site_aniso_U_22
_atom_site_aniso_U_33
_atom_site_aniso_U_23
_atom_site_aniso_U_13
_atom_site_aniso_U_12
C1 0.0123(8) 0.0157(7) 0.0171(7) -0.0050(6) -0.0014(6) -0.0070(6)
C2 0.0172(9) 0.0280(9) 0.0235(9) -0.0091(7) 0.0012(7) -0.0153(8)
C3 0.0219(10) 0.0409(12) 0.0263(9) -0.0141(8) -0.0014(7) -0.0201(9)
C4 0.0237(10) 0.0388(11) 0.0203(9) -0.0100(8) -0.0048(7) -0.0177(9)
C5 0.0175(8) 0.0262(9) 0.0149(7) -0.0050(6) -0.0022(6) -0.0121(7)
C6 0.0134(8) 0.0143(7) 0.0160(7) -0.0040(6) -0.0028(6) -0.0063(6)
C7 0.0142(8) 0.0128(7) 0.0143(7) -0.0014(6) 0.0003(6) -0.0094(6)
C8 0.0149(8) 0.0142(7) 0.0198(8) -0.0033(6) 0.0016(6) -0.0054(6)
C9 0.0189(9) 0.0215(9) 0.0182(8) -0.0041(7) 0.0035(6) -0.0100(7)
C10 0.0226(9) 0.0184(8) 0.0136(7) -0.0005(6) 0.0002(6) -0.0114(7)
C11 0.0165(8) 0.0147(7) 0.0154(7) -0.0005(6) -0.0035(6) -0.0077(6)
C12 0.0146(8) 0.0148(7) 0.0129(7) -0.0026(6) -0.0026(6) -0.0097(6)
C13 0.0110(7) 0.0131(7) 0.0148(7) -0.0010(5) -0.0019(5) -0.0063(6)
C14 0.0150(8) 0.0148(8) 0.0187(8) -0.0039(6) -0.0020(6) -0.0062(6)
C15 0.0151(8) 0.0137(8) 0.0226(8) -0.0031(6) -0.0018(6) -0.0049(6)
C16 0.0130(8) 0.0151(8) 0.0199(8) 0.0013(6) -0.0050(6) -0.0037(6)
C17 0.0143(8) 0.0163(8) 0.0161(7) -0.0028(6) -0.0034(6) -0.0062(6)
C18 0.0111(7) 0.0138(7) 0.0130(7) -0.0008(5) -0.0013(5) -0.0078(6)
C19 0.0119(8) 0.0175(8) 0.0185(8) -0.0064(6) 0.0020(6) -0.0071(6)
C20 0.0173(9) 0.0173(8) 0.0252(9) -0.0053(7) 0.0011(7) -0.0044(7)
C21 0.0124(8) 0.0259(9) 0.0366(11) -0.0109(8) 0.0037(7) -0.0105(7)
C22 0.0175(8) 0.0173(8) 0.0190(8) -0.0036(6) 0.0013(6) -0.0125(7)
C23 0.0296(11) 0.0169(8) 0.0270(9) -0.0033(7) 0.0018(8) -0.0126(8)
C24 0.0353(11) 0.0246(9) 0.0192(8) -0.0008(7) -0.0017(8) -0.0185(9)
C25 0.0199(9) 0.0130(7) 0.0167(7) -0.0044(6) 0.0014(6) -0.0090(7)
C26 0.0255(10) 0.0217(9) 0.0289(10) -0.0090(7) -0.0056(8) -0.0119(8)
C27 0.0224(9) 0.0166(8) 0.0285(9) -0.0093(7) 0.0043(7) -0.0085(7)
C28 0.0137(8) 0.0128(7) 0.0172(7) -0.0019(6) -0.0009(6) -0.0047(6)
C29 0.0276(10) 0.0184(9) 0.0226(9) 0.0033(7) -0.0082(7) -0.0115(8)
C30 0.0166(9) 0.0198(8) 0.0267(9) 0.0000(7) -0.0062(7) -0.0097(7)
C31 0.0199(8) 0.0181(8) 0.0146(7) -0.0046(6) -0.0029(6) -0.0110(7)
C32 0.0282(10) 0.0290(10) 0.0171(8) -0.0007(7) -0.0080(7) -0.0152(8)
C33 0.0227(9) 0.0294(10) 0.0180(8) -0.0103(7) 0.0017(7) -0.0135(8)
C34 0.0133(8) 0.0132(7) 0.0196(8) -0.0008(6) -0.0046(6) -0.0080(6)
C35 0.0207(9) 0.0190(8) 0.0297(9) -0.0042(7) -0.0032(7) -0.0147(7)
C36 0.0177(9) 0.0230(9) 0.0218(8) -0.0047(7) 0.0003(7) -0.0129(7)
Pd1 0.00989(7) 0.01062(7) 0.01067(7) -0.00170(4) -0.00121(4) -0.00593(5)
P1 0.01109(19) 0.01355(19) 0.01380(18) -0.00343(14) -0.00009(14) -0.00771(16)
P3 0.0118(2) 0.01121(18) 0.01324(18) -0.00197(14) -0.00298(14) -0.00657(15)
P2 0.01148(19) 0.01077(18) 0.01323(18) -0.00220(14) 0.00027(14) -0.00591(15)
B1 0.0128(8) 0.0136(8) 0.0112(7) -0.0005(6) -0.0026(6) -0.0070(7)

loop_
_atom_type_symbol
_atom_type_scat_dispersion_real
_atom_type_scat_dispersion_imag
_atom_type_scat_Cromer_Mann_a1
_atom_type_scat_Cromer_Mann_b1
_atom_type_scat_Cromer_Mann_a2
_atom_type_scat_Cromer_Mann_b2
_atom_type_scat_Cromer_Mann_a3
_atom_type_scat_Cromer_Mann_b3
_atom_type_scat_Cromer_Mann_a4
_atom_type_scat_Cromer_Mann_b4
_atom_type_scat_Cromer_Mann_c
_atom_type_scat_source
C 0.0033 0.0016 2.3100 20.8439 1.0200 10.2075 1.5886 0.5687 0.8650 51.6512 0.2156 'International Tables Vol C 4.2.6.8 and 6.1.1.4'
H 0.0000 0.0000 0.4930 10.5109 0.3229 26.1257 0.1402 3.1424 0.0408 57.7998 0.0030 'International Tables Vol C 4.2.6.8 and 6.1.1.4'
B 0.0013 0.0007 2.0545 23.2185 1.3326 1.0210 1.0979 60.3498 0.7068 0.1403 -0.1932 'International Tables Vol C 4.2.6.8 and 6.1.1.4'
P 0.1023 0.0942 6.4345 1.9067 4.1791 27.1570 1.7800 0.5260 1.4908 68.1645 1.1149 'International Tables Vol C 4.2.6.8 and 6.1.1.4'
Pd -0.9988 1.0072 19.3319 0.6987 15.5017 7.9893 5.2954 25.2052 0.6058 76.8986 5.2659 'International Tables Vol C 4.2.6.8 and 6.1.1.4'

loop_
_geom_angle_atom_site_label_1
_geom_angle_atom_site_label_2
_geom_angle_atom_site_label_3
_geom_angle
_geom_angle_publ_flag
C2 C1 C6 121.19(16) yes
C2 C1 P1 123.57(14) yes
C6 C1 P1 115.22(13) yes
C1 C2 C3 120.60(18) yes
C1 C2 H21 119.6 no
C3 C2 H21 119.8 no
C2 C3 C4 118.86(18) yes
C2 C3 H31 120.8 no
C4 C3 H31 120.3 no
C3 C4 C5 120.55(18) yes
C3 C4 H41 120.1 no
C5 C4 H41 119.4 no
C4 C5 C6 122.15(18) yes
C4 C5 H51 119.1 no
C6 C5 H51 118.8 no
C1 C6 C5 116.62(16) yes
C1 C6 B1 124.64(15) yes
C5 C6 B1 118.73(15) yes
C8 C7 C12 120.88(15) yes
C8 C7 P2 123.41(13) yes
C12 C7 P2 115.65(12) yes
C7 C8 C9 120.95(16) yes
C7 C8 H81 119.1 no
C9 C8 H81 120.0 no
C8 C9 C10 119.36(17) yes
C8 C9 H91 120.1 no
C10 C9 H91 120.6 no
C9 C10 C11 119.97(16) yes
C9 C10 H101 120.1 no
C11 C10 H101 120.0 no
C10 C11 C12 122.18(16) yes
C10 C11 H111 118.7 no
C12 C11 H111 119.1 no
C7 C12 C11 116.65(15) yes
C7 C12 B1 123.42(14) yes
C11 C12 B1 119.93(15) yes
C14 C13 C18 120.95(15) yes
C14 C13 P3 123.44(13) yes
C18 C13 P3 115.54(12) yes
C13 C14 C15 120.65(17) yes
C13 C14 H141 119.7 no
C15 C14 H141 119.6 no
C14 C15 C16 119.16(16) yes
C14 C15 H151 120.3 no
C16 C15 H151 120.5 no
C15 C16 C17 120.47(16) yes
C15 C16 H161 119.8 no
C17 C16 H161 119.8 no
C16 C17 C18 121.93(16) yes
C16 C17 H171 119.1 no
C18 C17 H171 119.0 no
C13 C18 C17 116.82(15) yes
C13 C18 B1 123.34(14) yes
C17 C18 B1 119.84(14) yes
C20 C19 C21 109.94(16) yes
C20 C19 P1 109.59(12) yes
C21 C19 P1 116.35(13) yes
C20 C19 H191 106.6 no
C21 C19 H191 107.0 no
P1 C19 H191 106.8 no
C19 C20 H201 109.7 no
C19 C20 H202 109.0 no
H201 C20 H202 109.5 no
C19 C20 H203 109.7 no
H201 C20 H203 109.5 no
H202 C20 H203 109.5 no
C19 C21 H211 109.1 no
C19 C21 H212 109.4 no
H211 C21 H212 109.5 no
C19 C21 H213 109.9 no
H211 C21 H213 109.5 no
H212 C21 H213 109.5 no
C23 C22 C24 110.03(16) yes
C23 C22 P1 112.49(13) yes
C24 C22 P1 107.59(12) yes
C23 C22 H221 109.3 no
C24 C22 H221 108.5 no
P1 C22 H221 108.9 no
C22 C23 H231 108.9 no
C22 C23 H232 109.8 no
H231 C23 H232 109.5 no
C22 C23 H233 109.7 no
H231 C23 H233 109.5 no
H232 C23 H233 109.5 no
C22 C24 H241 109.8 no
C22 C24 H242 109.7 no
H241 C24 H242 109.5 no
C22 C24 H243 108.8 no
H241 C24 H243 109.5 no
H242 C24 H243 109.5 no
C26 C25 C27 108.91(15) yes
C26 C25 P2 110.93(12) yes
C27 C25 P2 116.08(14) yes
C26 C25 H251 106.5 no
C27 C25 H251 107.2 no
P2 C25 H251 106.7 no
C25 C26 H261 109.8 no
C25 C26 H262 109.3 no
H261 C26 H262 109.5 no
C25 C26 H263 109.3 no
H261 C26 H263 109.5 no
H262 C26 H263 109.5 no
C25 C27 H271 108.7 no
C25 C27 H272 109.7 no
H271 C27 H272 109.5 no
C25 C27 H273 110.0 no
H271 C27 H273 109.5 no
H272 C27 H273 109.5 no
C29 C28 C30 109.92(15) yes
C29 C28 P2 107.86(13) yes
C30 C28 P2 112.48(12) yes
C29 C28 H281 108.8 no
C30 C28 H281 108.8 no
P2 C28 H281 108.9 no
C28 C29 H291 109.3 no
C28 C29 H292 109.8 no
H291 C29 H292 109.5 no
C28 C29 H293 109.3 no
H291 C29 H293 109.5 no
H292 C29 H293 109.5 no
C28 C30 H301 109.5 no
C28 C30 H302 109.6 no
H301 C30 H302 109.5 no
C28 C30 H303 109.3 no
H301 C30 H303 109.5 no
H302 C30 H303 109.5 no
C32 C31 C33 110.65(15) yes
C32 C31 P3 108.74(13) yes
C33 C31 P3 110.72(12) yes
C32 C31 H311 108.6 no
C33 C31 H311 109.0 no
P3 C31 H311 109.1 no
C31 C32 H321 110.0 no
C31 C32 H322 108.6 no
H321 C32 H322 109.5 no
C31 C32 H323 109.8 no
H321 C32 H323 109.5 no
H322 C32 H323 109.5 no
C31 C33 H331 109.7 no
C31 C33 H332 109.1 no
H331 C33 H332 109.5 no
C31 C33 H333 109.6 no
H331 C33 H333 109.5 no
H332 C33 H333 109.5 no
C35 C34 C36 109.22(15) yes
C35 C34 P3 115.50(13) yes
C36 C34 P3 111.21(12) yes
C35 C34 H341 107.0 no
C36 C34 H341 106.8 no
P3 C34 H341 106.7 no
C34 C35 H351 109.0 no
C34 C35 H352 109.7 no
H351 C35 H352 109.5 no
C34 C35 H353 109.6 no
H351 C35 H353 109.5 no
H352 C35 H353 109.5 no
C34 C36 H361 109.6 no
C34 C36 H362 109.5 no
H361 C36 H362 109.5 no
C34 C36 H363 109.3 no
H361 C36 H363 109.5 no
H362 C36 H363 109.5 no
P1 Pd1 P3 120.274(16) yes
P1 Pd1 P2 117.424(16) yes
P3 Pd1 P2 120.114(16) yes
P1 Pd1 B1 85.63(5) yes
P3 Pd1 B1 84.81(5) yes
P2 Pd1 B1 84.78(5) yes
C19 P1 C22 100.77(8) yes
C19 P1 C1 103.09(8) yes
C22 P1 C1 107.69(8) yes
C19 P1 Pd1 126.74(6) yes
C22 P1 Pd1 116.52(6) yes
C1 P1 Pd1 100.21(6) yes
C34 P3 C31 101.25(8) yes
C34 P3 C13 103.62(8) yes
C31 P3 C13 105.98(8) yes
C34 P3 Pd1 127.51(6) yes
C31 P3 Pd1 115.80(6) yes
C13 P3 Pd1 100.44(6) yes
C25 P2 C28 101.57(8) yes
C25 P2 C7 103.45(8) yes
C28 P2 C7 107.44(8) yes
C25 P2 Pd1 128.34(6) yes
C28 P2 Pd1 114.32(6) yes
C7 P2 Pd1 99.87(6) yes
C18 B1 C12 113.84(14) yes
C18 B1 C6 113.36(14) yes
C12 B1 C6 114.63(14) yes
C18 B1 Pd1 104.84(10) yes
C12 B1 Pd1 104.38(11) yes
C6 B1 Pd1 104.30(11) yes

loop_
_geom_bond_atom_site_label_1
_geom_bond_atom_site_label_2
_geom_bond_distance
_geom_bond_publ_flag
C1 C2 1.396(3) yes
C1 C6 1.414(2) yes
C1 P1 1.8218(17) yes
C2 C3 1.392(3) yes
C2 H21 0.950 no
C3 C4 1.391(3) yes
C3 H31 0.950 no
C4 C5 1.383(3) yes
C4 H41 0.950 no
C5 C6 1.403(2) yes
C5 H51 0.950 no
C6 B1 1.621(3) yes
C7 C8 1.398(2) yes
C7 C12 1.414(2) yes
C7 P2 1.8142(16) yes
C8 C9 1.382(2) yes
C8 H81 0.950 no
C9 C10 1.390(3) yes
C9 H91 0.950 no
C10 C11 1.392(3) yes
C10 H101 0.950 no
C11 C12 1.406(2) yes
C11 H111 0.950 no
C12 B1 1.624(3) yes
C13 C14 1.403(2) yes
C13 C18 1.411(2) yes
C13 P3 1.8190(17) yes
C14 C15 1.384(2) yes
C14 H141 0.950 no
C15 C16 1.390(3) yes
C15 H151 0.950 no
C16 C17 1.387(2) yes
C16 H161 0.950 no
C17 C18 1.405(2) yes
C17 H171 0.950 no
C18 B1 1.626(2) yes
C19 C20 1.534(3) yes
C19 C21 1.530(3) yes
C19 P1 1.8762(18) yes
C19 H191 0.950 no
C20 H201 0.950 no
C20 H202 0.950 no
C20 H203 0.950 no
C21 H211 0.950 no
C21 H212 0.950 no
C21 H213 0.950 no
C22 C23 1.530(3) yes
C22 C24 1.538(3) yes
C22 P1 1.8559(18) yes
C22 H221 0.950 no
C23 H231 0.950 no
C23 H232 0.950 no
C23 H233 0.950 no
C24 H241 0.950 no
C24 H242 0.950 no
C24 H243 0.950 no
C25 C26 1.529(3) yes
C25 C27 1.534(2) yes
C25 P2 1.8759(18) yes
C25 H251 0.950 no
C26 H261 0.950 no
C26 H262 0.950 no
C26 H263 0.950 no
C27 H271 0.950 no
C27 H272 0.950 no
C27 H273 0.950 no
C28 C29 1.532(2) yes
C28 C30 1.525(3) yes
C28 P2 1.8563(18) yes
C28 H281 0.950 no
C29 H291 0.950 no
C29 H292 0.950 no
C29 H293 0.950 no
C30 H301 0.950 no
C30 H302 0.950 no
C30 H303 0.950 no
C31 C32 1.533(3) yes
C31 C33 1.527(3) yes
C31 P3 1.8603(17) yes
C31 H311 0.950 no
C32 H321 0.950 no
C32 H322 0.950 no
C32 H323 0.950 no
C33 H331 0.950 no
C33 H332 0.950 no
C33 H333 0.950 no
C34 C35 1.529(2) yes
C34 C36 1.527(2) yes
C34 P3 1.8758(18) yes
C34 H341 0.950 no
C35 H351 0.950 no
C35 H352 0.950 no
C35 H353 0.950 no
C36 H361 0.950 no
C36 H362 0.950 no
C36 H363 0.950 no
Pd1 P1 2.3470(5) yes
Pd1 P3 2.3459(5) yes
Pd1 P2 2.3528(4) yes
Pd1 B1 2.2535(17) yes
